data_4100055
_journal_name_full 'Journal of the American Chemical Society'
_journal_paper_doi 10.1021/ja044308s
_journal_year 2005
_chemical_formula_moiety 'C18 H42 Ni Si4'
_chemical_formula_sum 'C18 H42 Ni Si4'
_chemical_formula_weight 429.59
_space_group_IT_number 15
_symmetry_cell_setting monoclinic
_symmetry_space_group_name_Hall '-C 2yc'
_symmetry_space_group_name_H-M 'C 1 2/c 1'
_cell_angle_alpha 90.00
_cell_angle_beta 103.151(2)
_cell_angle_gamma 90.00
_cell_formula_units_Z 4
_cell_length_a 10.969(1)
_cell_length_b 19.144(2)
_cell_length_c 12.491(2)
_cell_measurement_temperature 173(2)
_cell_volume 2554.1(5)
_cod_original_sg_symbol_H-M 'C 2/c'
_cod_database_code 4100055

loop_
_symmetry_equiv_pos_as_xyz
'x, y, z'
'-x, y, -z+1/2'
'x+1/2, y+1/2, z'
'-x+1/2, y+1/2, -z+1/2'
'-x, -y, -z'
'x, -y, z-1/2'
'-x+1/2, -y+1/2, -z'
'x+1/2, -y+1/2, z-1/2'

loop_
_atom_site_label
_atom_site_type_symbol
_atom_site_fract_x
_atom_site_fract_y
_atom_site_fract_z
_atom_site_U_iso_or_equiv
_atom_site_adp_type
_atom_site_occupancy
_atom_site_symmetry_multiplicity
_atom_site_calc_flag
_atom_site_refinement_flags
_atom_site_disorder_assembly
_atom_site_disorder_group
Ni1 Ni 0.5000 0.093741(17) 0.7500 0.02479(12) Uani 1 2 d S . .
Si1 Si 0.50011(5) 0.23393(3) 0.56352(4) 0.03016(15) Uani 1 1 d U . .
Si2 Si 0.26519(5) 0.00061(3) 0.64496(5) 0.03304(16) Uani 1 1 d . . .
C1 C 0.42522(19) 0.02560(11) 0.62988(15) 0.0300(4) Uani 1 1 d . . .
H1A H 0.474(2) -0.0140(12) 0.6232(19) 0.040(6) Uiso 1 1 d . . .
C2 C 0.46741(19) 0.08755(11) 0.58839(15) 0.0302(4) Uani 1 1 d . . .
H2A H 0.537(2) 0.0839(11) 0.5577(19) 0.034(6) Uiso 1 1 d . . .
C3 C 0.43054(19) 0.15479(10) 0.61292(15) 0.0288(4) Uani 1 1 d . . .
H3A H 0.354(2) 0.1599(12) 0.6277(17) 0.036(6) Uiso 1 1 d . . .
C4 C 0.4169(2) 0.31329(12) 0.59650(19) 0.0433(5) Uani 1 1 d U . .
H4A H 0.4579 0.3552 0.5763 0.065 Uiso 1 1 calc R . .
H4B H 0.4196 0.3142 0.6754 0.065 Uiso 1 1 calc R . .
H4C H 0.3296 0.3121 0.5551 0.065 Uiso 1 1 calc R . .
C5 C 0.6713(2) 0.23921(12) 0.62575(19) 0.0414(5) Uani 1 1 d . . .
H5A H 0.7131 0.1977 0.6052 0.062 Uiso 1 1 calc R . .
H5B H 0.6849 0.2415 0.7060 0.062 Uiso 1 1 calc R . .
H5C H 0.7059 0.2812 0.5988 0.062 Uiso 1 1 calc R . .
C6 C 0.4783(2) 0.22828(13) 0.41037(18) 0.0471(6) Uani 1 1 d . . .
H6A H 0.5255 0.1883 0.3919 0.071 Uiso 1 1 calc R . .
H6B H 0.5088 0.2713 0.3830 0.071 Uiso 1 1 calc R . .
H6C H 0.3892 0.2223 0.3762 0.071 Uiso 1 1 calc R . .
C7 C 0.1728(2) 0.07211(13) 0.6892(2) 0.0442(5) Uani 1 1 d . . .
H7A H 0.2200 0.0918 0.7588 0.066 Uiso 1 1 calc R . .
H7B H 0.0929 0.0535 0.6992 0.066 Uiso 1 1 calc R . .
H7C H 0.1569 0.1087 0.6329 0.066 Uiso 1 1 calc R . .
C8 C 0.2813(2) -0.07186(13) 0.7466(2) 0.0530(6) Uani 1 1 d . . .
H8A H 0.3137 -0.0534 0.8208 0.079 Uiso 1 1 calc R . .
H8B H 0.3393 -0.1070 0.7301 0.079 Uiso 1 1 calc R . .
H8C H 0.1992 -0.0934 0.7424 0.079 Uiso 1 1 calc R . .
C9 C 0.1781(2) -0.03295(15) 0.5084(2) 0.0550(7) Uani 1 1 d . . .
H9A H 0.2239 -0.0723 0.4863 0.082 Uiso 1 1 calc R . .
H9B H 0.1701 0.0044 0.4535 0.082 Uiso 1 1 calc R . .
H9C H 0.0946 -0.0485 0.5138 0.082 Uiso 1 1 calc R . .

loop_
_atom_site_aniso_label
_atom_site_aniso_U_11
_atom_site_aniso_U_22
_atom_site_aniso_U_33
_atom_site_aniso_U_23
_atom_site_aniso_U_13
_atom_site_aniso_U_12
Ni1 0.02407(19) 0.0259(2) 0.02299(19) 0.000 0.00236(13) 0.000
Si1 0.0305(3) 0.0324(3) 0.0268(3) 0.0033(2) 0.0047(2) -0.0047(2)
Si2 0.0321(3) 0.0331(3) 0.0322(3) 0.0003(2) 0.0038(2) -0.0080(2)
C1 0.0317(10) 0.0289(10) 0.0280(10) -0.0051(8) 0.0037(8) -0.0023(8)
C2 0.0290(10) 0.0400(12) 0.0210(9) -0.0043(8) 0.0048(8) -0.0055(8)
C3 0.0246(9) 0.0362(11) 0.0242(9) 0.0043(8) 0.0030(7) -0.0028(8)
C4 0.0472(13) 0.0387(12) 0.0442(13) 0.0081(10) 0.0107(10) 0.0021(10)
C5 0.0342(11) 0.0430(13) 0.0463(13) 0.0006(10) 0.0080(10) -0.0075(10)
C6 0.0518(14) 0.0554(15) 0.0331(11) 0.0054(10) 0.0079(10) -0.0095(11)
C7 0.0353(12) 0.0482(13) 0.0508(14) 0.0001(11) 0.0130(10) -0.0037(10)
C8 0.0561(16) 0.0429(13) 0.0593(16) 0.0122(12) 0.0118(13) -0.0101(12)
C9 0.0455(14) 0.0672(17) 0.0484(14) -0.0125(13) 0.0031(11) -0.0189(12)
